data_2239455
loop_
_publ_author_name
'Thirunavukkarasu, A.'
'Silambarasan, A.'
'Kumar, R. Mohan'
'Umarani, P. R.'
'Chakkaravarthi, G.'

_publ_section_title
;
 Benzotriazolium 4-methylbenzenesulfonate
;
_journal_coeditor_code BT6963
_journal_issue 3
_journal_name_full 'Acta Crystallographica Section E'
_journal_page_first o350
_journal_paper_doi 10.1107/S1600536814003857
_journal_volume 70
_journal_year 2014
_chemical_formula_iupac 'C6 H6 N3 +, C7 H7 O3 S -'
_chemical_formula_moiety 'C6 H6 N3 +, C7 H7 O3 S -'
_chemical_formula_sum 'C13 H13 N3 O3 S'
_chemical_formula_weight 291.32
_chemical_name_systematic
;
Benzotriazolium  4-methylbenzenesulfonate
;
_space_group_IT_number 61
_symmetry_cell_setting orthorhombic
_symmetry_space_group_name_Hall '-P 2ac 2ab'
_symmetry_space_group_name_H-M 'P b c a'
_atom_sites_solution_hydrogens geom
_atom_sites_solution_primary direct
_atom_sites_solution_secondary difmap
_audit_creation_method SHELXL-97
_cell_angle_alpha 90.00
_cell_angle_beta 90.00
_cell_angle_gamma 90.00
_cell_formula_units_Z 8
_cell_length_a 12.2330(5)
_cell_length_b 13.4144(6)
_cell_length_c 16.3320(9)
_cell_measurement_reflns_used 9880
_cell_measurement_temperature 295(2)
_cell_measurement_theta_max 29.4
_cell_measurement_theta_min 2.5
_cell_volume 2680.1(2)
_computing_cell_refinement 'SAINT (Bruker, 2004)'
_computing_data_collection 'APEX2 (Bruker, 2004)'
_computing_data_reduction 'SAINT (Bruker, 2004)'
_computing_molecular_graphics 'PLATON (Spek, 2009)'
_computing_publication_material 'SHELXL97 (Sheldrick, 2008)'
_computing_structure_refinement 'SHELXL97 (Sheldrick, 2008)'
_computing_structure_solution 'SHELXS97 (Sheldrick, 2008)'
_diffrn_ambient_temperature 295(2)
_diffrn_measured_fraction_theta_full 1.000
_diffrn_measured_fraction_theta_max 0.956
_diffrn_measurement_device_type 'Bruker Kappa APEXII CCD'
_diffrn_measurement_method '\w and \f scan'
_diffrn_radiation_monochromator graphite
_diffrn_radiation_source 'fine-focus sealed tube'
_diffrn_radiation_type MoK\a
_diffrn_radiation_wavelength 0.71073
_diffrn_reflns_av_R_equivalents 0.0371
_diffrn_reflns_av_sigmaI/netI 0.0219
_diffrn_reflns_limit_h_max 17
_diffrn_reflns_limit_h_min -17
_diffrn_reflns_limit_k_max 18
_diffrn_reflns_limit_k_min -18
_diffrn_reflns_limit_l_max 23
_diffrn_reflns_limit_l_min -22
_diffrn_reflns_number 45507
_diffrn_reflns_theta_full 25.00
_diffrn_reflns_theta_max 30.47
_diffrn_reflns_theta_min 2.49
_diffrn_standards_interval_time 0
_diffrn_standards_number 0
_exptl_absorpt_coefficient_mu 0.253
_exptl_absorpt_correction_T_max 0.9512
_exptl_absorpt_correction_T_min 0.9373
_exptl_absorpt_correction_type multi-scan
_exptl_absorpt_process_details '(SADABS; Sheldrick, 1996)'
_exptl_crystal_colour colourless
_exptl_crystal_density_diffrn 1.444
_exptl_crystal_density_method 'not measured'
_exptl_crystal_description block
_exptl_crystal_F_000 1216
_exptl_crystal_size_max 0.26
_exptl_crystal_size_mid 0.24
_exptl_crystal_size_min 0.20
_refine_diff_density_max 0.262
_refine_diff_density_min -0.352
_refine_ls_extinction_coef 0.0071(5)
_refine_ls_extinction_expression Fc^*^=kFc[1+0.001xFc^2^\l^3^/sin(2\q)]^-1/4^
_refine_ls_extinction_method 'SHELXL97 (Sheldrick, 2008)'
_refine_ls_goodness_of_fit_ref 1.078
_refine_ls_hydrogen_treatment mixed
_refine_ls_matrix_type full
_refine_ls_number_parameters 191
_refine_ls_number_reflns 3889
_refine_ls_number_restraints 2
_refine_ls_restrained_S_all 1.078
_refine_ls_R_factor_all 0.0678
_refine_ls_R_factor_gt 0.0400
_refine_ls_shift/su_max 0.000
_refine_ls_shift/su_mean 0.000
_refine_ls_structure_factor_coef Fsqd
_refine_ls_weighting_details 'calc w=1/[\s^2^(Fo^2^)+(0.0359P)^2^+1.3937P] where P=(Fo^2^+2Fc^2^)/3'
_refine_ls_weighting_scheme calc
_refine_ls_wR_factor_gt 0.0908
_refine_ls_wR_factor_ref 0.1082
_reflns_number_gt 2766
_reflns_number_total 3889
_reflns_threshold_expression I>2\s(I)
_cod_data_source_file bt6963sup1.cif
_cod_data_source_block I
_cod_database_code 2239455
_cod_database_fobs_code 2239455

loop_
_symmetry_equiv_pos_as_xyz
'x, y, z'
'-x+1/2, -y, z+1/2'
'x+1/2, -y+1/2, -z'
'-x, y+1/2, -z+1/2'
'-x, -y, -z'
'x-1/2, y, -z-1/2'
'-x-1/2, y-1/2, z'
'x, -y-1/2, z-1/2'

loop_
_atom_site_type_symbol
_atom_site_label
_atom_site_fract_x
_atom_site_fract_y
_atom_site_fract_z
_atom_site_U_iso_or_equiv
_atom_site_adp_type
_atom_site_calc_flag
_atom_site_refinement_flags
_atom_site_occupancy
_atom_site_symmetry_multiplicity
C C1 0.90878(12) 0.03041(12) 0.16244(9) 0.0333(3) Uani d . 1 1
C C2 0.81836(14) 0.05952(13) 0.20733(11) 0.0418(4) Uani d . 1 1
H H2 0.7961 0.1258 0.2066 0.050 Uiso calc R 1 1
C C3 0.76102(15) -0.00918(15) 0.25324(11) 0.0460(4) Uani d . 1 1
H H3 0.6998 0.0114 0.2824 0.055 Uiso calc R 1 1
C C4 0.79293(15) -0.10826(14) 0.25669(11) 0.0432(4) Uani d . 1 1
C C5 0.88410(16) -0.13637(13) 0.21152(12) 0.0475(4) Uani d . 1 1
H H5 0.9074 -0.2023 0.2132 0.057 Uiso calc R 1 1
C C6 0.94106(15) -0.06856(13) 0.16406(11) 0.0429(4) Uani d . 1 1
H H6 1.0009 -0.0894 0.1333 0.051 Uiso calc R 1 1
C C7 0.73032(19) -0.18330(17) 0.30695(13) 0.0633(6) Uani d . 1 1
H H7A 0.6711 -0.2097 0.2750 0.095 Uiso calc R 1 1
H H7B 0.7017 -0.1515 0.3550 0.095 Uiso calc R 1 1
H H7C 0.7783 -0.2366 0.3228 0.095 Uiso calc R 1 1
C C8 0.67586(12) 0.01515(12) 0.03229(10) 0.0344(3) Uani d . 1 1
C C9 0.67158(15) 0.11875(12) 0.02304(11) 0.0414(4) Uani d . 1 1
H H9 0.7228 0.1535 -0.0079 0.050 Uiso calc R 1 1
C C10 0.58772(16) 0.16563(14) 0.06224(12) 0.0486(4) Uani d . 1 1
H H10 0.5809 0.2344 0.0569 0.058 Uiso calc R 1 1
C C11 0.51133(16) 0.11404(15) 0.11036(12) 0.0504(5) Uani d . 1 1
H H11 0.4563 0.1499 0.1363 0.061 Uiso calc R 1 1
C C12 0.51505(15) 0.01289(14) 0.12041(11) 0.0448(4) Uani d . 1 1
H H12 0.4647 -0.0211 0.1526 0.054 Uiso calc R 1 1
C C13 0.59940(13) -0.03593(12) 0.07916(10) 0.0349(3) Uani d . 1 1
N N1 0.71524(13) -0.14630(11) 0.02730(11) 0.0486(4) Uani d . 1 1
N N2 0.74412(12) -0.05667(11) 0.00306(10) 0.0430(3) Uani d D 1 1
N N3 0.62856(13) -0.13358(11) 0.07344(10) 0.0425(3) Uani d D 1 1
O O1 0.93251(11) 0.11850(10) 0.02148(8) 0.0524(3) Uani d . 1 1
O O2 1.09402(10) 0.08554(10) 0.10320(9) 0.0507(3) Uani d . 1 1
O O3 0.96735(11) 0.21352(9) 0.14451(8) 0.0507(3) Uani d . 1 1
S S1 0.98089(3) 0.11794(3) 0.10202(3) 0.03644(12) Uani d . 1 1
H H2A 0.8027(13) -0.0538(18) -0.0271(13) 0.075(8) Uiso d D 1 1
H H3A 0.5961(17) -0.1848(12) 0.0946(13) 0.068(7) Uiso d D 1 1

loop_
_atom_site_aniso_label
_atom_site_aniso_U_11
_atom_site_aniso_U_22
_atom_site_aniso_U_33
_atom_site_aniso_U_12
_atom_site_aniso_U_13
_atom_site_aniso_U_23
C1 0.0331(8) 0.0359(8) 0.0310(8) 0.0049(6) -0.0028(6) -0.0038(6)
C2 0.0387(8) 0.0433(9) 0.0434(9) 0.0115(7) -0.0001(7) -0.0048(7)
C3 0.0345(8) 0.0616(11) 0.0419(9) 0.0035(8) 0.0046(7) -0.0070(9)
C4 0.0439(9) 0.0508(10) 0.0349(9) -0.0100(8) -0.0045(7) -0.0063(7)
C5 0.0605(12) 0.0349(8) 0.0471(10) 0.0004(8) 0.0034(9) -0.0053(7)
C6 0.0455(9) 0.0392(9) 0.0440(9) 0.0079(7) 0.0083(8) -0.0063(7)
C7 0.0662(14) 0.0698(14) 0.0539(12) -0.0192(11) 0.0060(10) 0.0002(11)
C8 0.0292(7) 0.0383(8) 0.0356(8) -0.0036(6) -0.0033(6) 0.0015(6)
C9 0.0429(9) 0.0369(8) 0.0443(9) -0.0090(7) 0.0000(7) 0.0052(7)
C10 0.0580(11) 0.0344(8) 0.0534(11) -0.0022(8) -0.0013(9) -0.0022(8)
C11 0.0490(10) 0.0524(11) 0.0499(11) 0.0039(9) 0.0062(9) -0.0123(9)
C12 0.0415(9) 0.0531(10) 0.0399(9) -0.0085(8) 0.0070(7) -0.0001(8)
C13 0.0349(8) 0.0343(8) 0.0356(8) -0.0063(6) -0.0049(6) 0.0023(6)
N1 0.0438(8) 0.0392(8) 0.0628(10) 0.0038(7) -0.0060(8) 0.0024(7)
N2 0.0329(7) 0.0426(8) 0.0536(9) 0.0011(6) 0.0020(7) 0.0027(7)
N3 0.0429(8) 0.0352(7) 0.0496(9) -0.0059(6) -0.0045(7) 0.0072(6)
O1 0.0532(8) 0.0656(9) 0.0383(7) 0.0041(7) -0.0027(6) 0.0063(6)
O2 0.0346(6) 0.0543(7) 0.0631(9) 0.0069(6) 0.0037(6) 0.0067(6)
O3 0.0629(8) 0.0335(6) 0.0558(8) 0.0072(6) -0.0009(7) 0.0004(5)
S1 0.0347(2) 0.0360(2) 0.0387(2) 0.00720(16) -0.00031(16) 0.00142(16)

loop_
_atom_type_symbol
_atom_type_description
_atom_type_scat_dispersion_real
_atom_type_scat_dispersion_imag
_atom_type_scat_source
C C 0.0033 0.0016 'International Tables Vol C Tables 4.2.6.8 and 6.1.1.4'
H H 0.0000 0.0000 'International Tables Vol C Tables 4.2.6.8 and 6.1.1.4'
N N 0.0061 0.0033 'International Tables Vol C Tables 4.2.6.8 and 6.1.1.4'
O O 0.0106 0.0060 'International Tables Vol C Tables 4.2.6.8 and 6.1.1.4'
S S 0.1246 0.1234 'International Tables Vol C Tables 4.2.6.8 and 6.1.1.4'

loop_
_geom_angle_atom_site_label_1
_geom_angle_atom_site_label_2
_geom_angle_atom_site_label_3
_geom_angle
C2 C1 C6 119.24(16)
C2 C1 S1 120.46(13)
C6 C1 S1 120.29(13)
C3 C2 C1 120.40(16)
C3 C2 H2 119.8
C1 C2 H2 119.8
C2 C3 C4 121.28(16)
C2 C3 H3 119.4
C4 C3 H3 119.4
C3 C4 C5 117.69(17)
C3 C4 C7 121.27(18)
C5 C4 C7 121.04(18)
C6 C5 C4 121.57(17)
C6 C5 H5 119.2
C4 C5 H5 119.2
C5 C6 C1 119.81(16)
C5 C6 H6 120.1
C1 C6 H6 120.1
C4 C7 H7A 109.5
C4 C7 H7B 109.5
H7A C7 H7B 109.5
C4 C7 H7C 109.5
H7A C7 H7C 109.5
H7B C7 H7C 109.5
N2 C8 C13 104.90(14)
N2 C8 C9 133.48(16)
C13 C8 C9 121.62(15)
C10 C9 C8 115.83(16)
C10 C9 H9 122.1
C8 C9 H9 122.1
C9 C10 C11 122.46(17)
C9 C10 H10 118.8
C11 C10 H10 118.8
C12 C11 C10 122.29(18)
C12 C11 H11 118.9
C10 C11 H11 118.9
C11 C12 C13 115.62(16)
C11 C12 H12 122.2
C13 C12 H12 122.2
N3 C13 C8 105.09(15)
N3 C13 C12 132.75(16)
C8 C13 C12 122.16(15)
N3 N1 N2 105.75(14)
N1 N2 C8 112.14(15)
N1 N2 H2A 115.6(16)
C8 N2 H2A 132.3(16)
N1 N3 C13 112.12(14)
N1 N3 H3A 119.8(16)
C13 N3 H3A 128.1(16)
O1 S1 O2 113.90(8)
O1 S1 O3 112.36(8)
O2 S1 O3 111.30(8)
O1 S1 C1 107.91(8)
O2 S1 C1 105.62(7)
O3 S1 C1 105.06(8)

loop_
_geom_bond_atom_site_label_1
_geom_bond_atom_site_label_2
_geom_bond_distance
C1 C2 1.383(2)
C1 C6 1.385(2)
C1 S1 1.7694(17)
C2 C3 1.380(3)
C2 H2 0.9300
C3 C4 1.386(3)
C3 H3 0.9300
C4 C5 1.389(3)
C4 C7 1.508(3)
C5 C6 1.383(3)
C5 H5 0.9300
C6 H6 0.9300
C7 H7A 0.9600
C7 H7B 0.9600
C7 H7C 0.9600
C8 N2 1.361(2)
C8 C13 1.389(2)
C8 C9 1.399(2)
C9 C10 1.363(3)
C9 H9 0.9300
C10 C11 1.404(3)
C10 H10 0.9300
C11 C12 1.368(3)
C11 H11 0.9300
C12 C13 1.395(2)
C12 H12 0.9300
C13 N3 1.361(2)
N1 N3 1.312(2)
N1 N2 1.314(2)
N2 H2A 0.871(9)
N3 H3A 0.866(9)
O1 S1 1.4423(14)
O2 S1 1.4507(13)
O3 S1 1.4673(13)

loop_
_geom_hbond_atom_site_label_D
_geom_hbond_atom_site_label_H
_geom_hbond_atom_site_label_A
_geom_hbond_site_symmetry_A
_geom_hbond_distance_DH
_geom_hbond_distance_HA
_geom_hbond_distance_DA
_geom_hbond_angle_DHA
_geom_hbond_publ_flag
N2 H2A O2 5_755 0.871(9) 1.822(12) 2.661(2) 161(2) y
N3 H3A O3 7_755 0.866(9) 1.768(10) 2.6326(19) 176(2) y
C3 H3 O2 6_556 0.93 2.48 3.359(2) 158 y
C12 H12 Cg1 6_455 0.93 2.66 3.500(2) 150 y

loop_
_geom_torsion_atom_site_label_1
_geom_torsion_atom_site_label_2
_geom_torsion_atom_site_label_3
_geom_torsion_atom_site_label_4
_geom_torsion
C6 C1 C2 C3 0.1(3)
S1 C1 C2 C3 178.81(13)
C1 C2 C3 C4 0.9(3)
C2 C3 C4 C5 -0.7(3)
C2 C3 C4 C7 179.93(18)
C3 C4 C5 C6 -0.5(3)
C7 C4 C5 C6 178.86(18)
C4 C5 C6 C1 1.5(3)
C2 C1 C6 C5 -1.2(3)
S1 C1 C6 C5 180.00(14)
N2 C8 C9 C10 179.18(18)
C13 C8 C9 C10 -0.4(3)
C8 C9 C10 C11 1.2(3)
C9 C10 C11 C12 -0.8(3)
C10 C11 C12 C13 -0.5(3)
N2 C8 C13 N3 -0.24(17)
C9 C8 C13 N3 179.48(15)
N2 C8 C13 C12 179.46(15)
C9 C8 C13 C12 -0.8(3)
C11 C12 C13 N3 -179.15(18)
C11 C12 C13 C8 1.2(3)
N3 N1 N2 C8 -0.8(2)
C13 C8 N2 N1 0.63(19)
C9 C8 N2 N1 -179.05(18)
N2 N1 N3 C13 0.6(2)
C8 C13 N3 N1 -0.21(19)
C12 C13 N3 N1 -179.87(18)
C2 C1 S1 O1 -89.85(15)
C6 C1 S1 O1 88.90(15)
C2 C1 S1 O2 147.97(14)
C6 C1 S1 O2 -33.28(16)
C2 C1 S1 O3 30.22(15)
C6 C1 S1 O3 -151.04(14)
